data_2106196
loop_
_publ_author_name
'Michiue, Y.'
'Onoda, M.'
'Kimizuka, N.'
'Watanabe, M.'
'Brown, F.'

_publ_section_title
;
 Modulated structure of the pseudohexagonal In Fe1-x-4d Tix+3d O3+x/2
 (x=0.61) composite crystal
;
_journal_name_full 'Acta Crystallographica B (39,1983-)'
_journal_page_first 458
_journal_page_last 465
_journal_volume 57
_journal_year 2001
_chemical_formula_sum O
_space_group_IT_number 63
_symmetry_space_group_name_Hall '-C 2c 2c'
_symmetry_space_group_name_H-M 'C c m m'
_cell_angle_alpha 90
_cell_angle_beta 90
_cell_angle_gamma 90
_cell_formula_units_Z 4
_cell_length_a 5.835
_cell_length_b 2.568
_cell_length_c 12.082
_cell_volume 181.040
_citation_journal_id_ASTM ASBSDK
_cod_data_source_file Michiue_ASBSDK_2001_913.cif
_cod_data_source_block O1
_cod_original_cell_volume 181.0401
_cod_original_sg_symbol_Hall '-C 2c 2 (y,-x,z)'
_cod_original_formula_sum O1
_cod_database_code 2106196

loop_
_symmetry_equiv_pos_as_xyz
x,y,z
-x,-y,z+1/2
-x,y,-z
x,-y,-z+1/2
-x,-y,-z
x,y,-z-1/2
x,-y,z
-x,y,z-1/2
x+1/2,y+1/2,z
-x+1/2,-y+1/2,z+1/2
-x+1/2,y+1/2,-z
x+1/2,-y+1/2,-z+1/2
-x+1/2,-y+1/2,-z
x+1/2,y+1/2,-z-1/2
x+1/2,-y+1/2,z
-x+1/2,y+1/2,z-1/2

loop_
_atom_site_label
_atom_site_type_symbol
_atom_site_fract_x
_atom_site_fract_y
_atom_site_fract_z
_atom_site_occupancy
_atom_site_U_iso_or_equiv
O1 O -0.171 0 0.25 1 0.0
